data_4103367
loop_
_publ_author_name
'Kanishka Biswas'
'Qichun Zhang'
'In Chung'
'Jung-Hwan Song'
'John Androulakis'
'Arthur J. Freeman'
'Mercouri G. Kanatzidis'

_publ_section_title
;
 Synthesis in Ionic Liquids: [Bi2Te2Br](AlCl4), a Direct Gap Semiconductor
 with a Cationic Framework
;
_journal_name_full 'Journal of the American Chemical Society'
_journal_page_first 14760
_journal_page_last 14762
_journal_paper_doi 10.1021/ja107483g
_journal_volume 132
_journal_year 2010
_chemical_formula_sum 'Al Bi2 Br Cl4 Te2'
_chemical_formula_weight 921.85
_chemical_name_systematic
; 
 ? 
;
_space_group_IT_number 15
_symmetry_cell_setting monoclinic
_symmetry_space_group_name_Hall '-C 2yc'
_symmetry_space_group_name_H-M 'C 1 2/c 1'
_atom_sites_solution_hydrogens none
_atom_sites_solution_primary direct
_atom_sites_solution_secondary difmap
_audit_creation_method SHELXL-97
_cell_angle_alpha 90.00
_cell_angle_beta 99.280(5)
_cell_angle_gamma 90.00
_cell_formula_units_Z 8
_cell_length_a 21.2247(13)
_cell_length_b 8.4778(3)
_cell_length_c 13.2264(10)
_cell_measurement_temperature 100(2)
_cell_measurement_theta_max 60.9
_cell_measurement_theta_min 3.9
_cell_volume 2348.8(2)
_computing_cell_refinement X-AREA
_computing_data_collection X-AREA
_computing_data_reduction X-AREA
_computing_structure_refinement 'SHELXL-97 (Sheldrick, 1997)'
_computing_structure_solution 'SHELXS-97 (Sheldrick, 1990)'
_diffrn_ambient_temperature 100(2)
_diffrn_measured_fraction_theta_full 1.000
_diffrn_measured_fraction_theta_max 1.000
_diffrn_radiation_monochromator graphite
_diffrn_radiation_source 'fine-focus sealed tube'
_diffrn_radiation_type MoK\a
_diffrn_radiation_wavelength 0.71073
_diffrn_reflns_av_R_equivalents 0.0839
_diffrn_reflns_av_sigmaI/netI 0.0516
_diffrn_reflns_limit_h_max 27
_diffrn_reflns_limit_h_min -24
_diffrn_reflns_limit_k_max 10
_diffrn_reflns_limit_k_min -11
_diffrn_reflns_limit_l_max 17
_diffrn_reflns_limit_l_min -17
_diffrn_reflns_number 9479
_diffrn_reflns_theta_full 27.50
_diffrn_reflns_theta_max 27.50
_diffrn_reflns_theta_min 1.94
_exptl_absorpt_coefficient_mu 39.122
_exptl_absorpt_correction_T_max 0.3810
_exptl_absorpt_correction_T_min 0.0120
_exptl_absorpt_correction_type numerical
_exptl_crystal_colour black
_exptl_crystal_density_diffrn 5.214
_exptl_crystal_density_method 'not measured'
_exptl_crystal_description needle
_exptl_crystal_F_000 3088
_exptl_crystal_size_max 0.110
_exptl_crystal_size_mid 0.017
_exptl_crystal_size_min 0.012
_refine_diff_density_max 1.922
_refine_diff_density_min -3.091
_refine_diff_density_rms 0.482
_refine_ls_extinction_method none
_refine_ls_goodness_of_fit_ref 1.055
_refine_ls_hydrogen_treatment none
_refine_ls_matrix_type full
_refine_ls_number_parameters 92
_refine_ls_number_reflns 2688
_refine_ls_number_restraints 0
_refine_ls_restrained_S_all 1.055
_refine_ls_R_factor_all 0.0664
_refine_ls_R_factor_gt 0.0435
_refine_ls_shift/su_max 0.001
_refine_ls_shift/su_mean 0.000
_refine_ls_structure_factor_coef Fsqd
_refine_ls_weighting_details 'calc w=1/[\s^2^(Fo^2^)+(0.0530P)^2^+8.3956P] where P=(Fo^2^+2Fc^2^)/3'
_refine_ls_weighting_scheme calc
_refine_ls_wR_factor_gt 0.1104
_refine_ls_wR_factor_ref 0.1229
_reflns_number_gt 1822
_reflns_number_total 2688
_reflns_threshold_expression >2sigma(I)
_cod_data_source_file ja107483g_si_003.cif
_cod_data_source_block KB1075_71
_cod_database_code 4103367

loop_
_symmetry_equiv_pos_as_xyz
'x, y, z'
'-x, y, -z+1/2'
'x+1/2, y+1/2, z'
'-x+1/2, y+1/2, -z+1/2'
'-x, -y, -z'
'x, -y, z-1/2'
'-x+1/2, -y+1/2, -z'
'x+1/2, -y+1/2, z-1/2'

loop_
_atom_site_label
_atom_site_type_symbol
_atom_site_fract_x
_atom_site_fract_y
_atom_site_fract_z
_atom_site_U_iso_or_equiv
_atom_site_adp_type
_atom_site_occupancy
_atom_site_symmetry_multiplicity
_atom_site_calc_flag
_atom_site_refinement_flags
Bi1 Bi 0.433417(18) 0.12251(7) 0.88814(3) 0.01168(15) Uani 1 1 d .
Bi2 Bi 0.561479(18) 0.37268(7) 1.11230(3) 0.01167(15) Uani 1 1 d .
Te1 Te 0.57262(3) 0.12666(11) 0.95665(5) 0.01103(18) Uani 1 1 d .
Te2 Te 0.42137(3) 0.37700(11) 1.03795(5) 0.01124(18) Uani 1 1 d .
Br1 Br 0.5000 0.6253(3) 1.2500 0.0137(3) Uani 1 2 d S
Br2 Br 0.5000 0.1240(3) 1.2500 0.0140(3) Uani 1 2 d S
Cl1 Cl 0.28497(11) 0.0848(3) 0.92084(17) 0.0112(5) Uani 1 1 d .
Cl2 Cl 0.29186(12) -0.3378(3) 0.91012(19) 0.0159(5) Uani 1 1 d .
Cl3 Cl 0.33027(12) -0.1126(4) 0.71614(19) 0.0148(5) Uani 1 1 d .
Cl4 Cl 0.16617(12) -0.1278(4) 0.76844(19) 0.0166(5) Uani 1 1 d .
Al Al 0.26625(14) -0.1245(4) 0.8263(2) 0.0136(6) Uani 1 1 d .

loop_
_atom_site_aniso_label
_atom_site_aniso_U_11
_atom_site_aniso_U_22
_atom_site_aniso_U_33
_atom_site_aniso_U_23
_atom_site_aniso_U_13
_atom_site_aniso_U_12
Bi1 0.0155(2) 0.0123(2) 0.0074(2) -0.00071(18) 0.00233(15) 0.0000(2)
Bi2 0.0163(2) 0.0120(2) 0.0070(2) -0.00060(18) 0.00278(15) -0.0001(2)
Te1 0.0149(3) 0.0121(3) 0.0068(3) -0.0001(3) 0.0039(2) -0.0009(3)
Te2 0.0150(3) 0.0122(4) 0.0074(3) 0.0001(3) 0.0044(2) -0.0008(3)
Br1 0.0179(7) 0.0150(7) 0.0086(6) 0.000 0.0038(5) 0.000
Br2 0.0190(7) 0.0155(7) 0.0085(6) 0.000 0.0055(5) 0.000
Cl1 0.0144(10) 0.0095(13) 0.0105(10) -0.0008(9) 0.0044(8) -0.0021(9)
Cl2 0.0165(11) 0.0177(15) 0.0139(10) 0.0019(10) 0.0040(8) 0.0012(10)
Cl3 0.0155(11) 0.0177(14) 0.0128(11) -0.0009(11) 0.0067(9) -0.0034(12)
Cl4 0.0148(11) 0.0195(13) 0.0154(11) 0.0068(11) 0.0023(9) 0.0035(13)
Al 0.0142(13) 0.0168(15) 0.0103(13) -0.0006(12) 0.0030(10) -0.0003(13)

loop_
_atom_type_symbol
_atom_type_description
_atom_type_scat_dispersion_real
_atom_type_scat_dispersion_imag
_atom_type_scat_source
Al Al 0.0645 0.0514 'International Tables Vol C Tables 4.2.6.8 and 6.1.1.4'
Cl Cl 0.1484 0.1585 'International Tables Vol C Tables 4.2.6.8 and 6.1.1.4'
Br Br -0.2901 2.4595 'International Tables Vol C Tables 4.2.6.8 and 6.1.1.4'
Te Te -0.5308 1.6751 'International Tables Vol C Tables 4.2.6.8 and 6.1.1.4'
Bi Bi -4.1077 10.2566 'International Tables Vol C Tables 4.2.6.8 and 6.1.1.4'

loop_
_geom_angle_atom_site_label_1
_geom_angle_atom_site_label_2
_geom_angle_atom_site_label_3
_geom_angle
_geom_angle_site_symmetry_1
_geom_angle_site_symmetry_3
Te1 Bi1 Te1 87.06(2) . 5_657
Te1 Bi1 Te2 88.63(2) . .
Te1 Bi1 Te2 92.16(2) 5_657 .
Te1 Bi2 Te2 90.34(2) . 5_667
Te1 Bi2 Te2 88.09(2) . .
Te2 Bi2 Te2 89.65(2) 5_667 .
Te1 Bi2 Br2 90.99(3) . .
Te2 Bi2 Br2 163.20(2) 5_667 .
Te2 Bi2 Br2 73.67(2) . .
Te1 Bi2 Br1 160.87(2) . .
Te2 Bi2 Br1 90.45(3) 5_667 .
Te2 Bi2 Br1 72.81(2) . .
Br2 Bi2 Br1 82.90(2) . .
Bi1 Te1 Bi1 92.94(2) . 5_657
Bi1 Te1 Bi2 91.93(2) . .
Bi1 Te1 Bi2 90.19(2) 5_657 .
Bi1 Te2 Bi2 92.27(2) . 5_667
Bi1 Te2 Bi2 91.29(2) . .
Bi2 Te2 Bi2 90.35(2) 5_667 .
Bi2 Br1 Bi2 96.65(6) . 2_657
Bi2 Br2 Bi2 97.55(6) . 2_657
Cl4 Al Cl2 109.15(18) . .
Cl4 Al Cl3 117.29(16) . .
Cl2 Al Cl3 104.75(17) . .
Cl4 Al Cl1 107.20(18) . .
Cl2 Al Cl1 112.56(16) . .
Cl3 Al Cl1 105.99(17) . .

loop_
_geom_bond_atom_site_label_1
_geom_bond_atom_site_label_2
_geom_bond_distance
_geom_bond_site_symmetry_2
Bi1 Te1 2.9475(8) .
Bi1 Te1 2.9628(9) 5_657
Bi1 Te2 2.9681(10) .
Bi2 Te1 2.9667(9) .
Bi2 Te2 2.9696(9) 5_667
Bi2 Te2 2.9779(8) .
Bi2 Br2 3.1983(15) .
Bi2 Br1 3.2205(15) .
Te1 Bi1 2.9628(9) 5_657
Te2 Bi2 2.9696(9) 5_667
Br1 Bi2 3.2205(14) 2_657
Br2 Bi2 3.1984(14) 2_657
Cl1 Al 2.171(4) .
Cl2 Al 2.145(4) .
Cl3 Al 2.149(4) .
Cl4 Al 2.139(4) .
